data_4037035
loop_
_publ_author_name
'Schwamm, Ryan J.'
'Vianello, Robert'
'Mar\<savelski, Aleksandra'
'Garc\'ia, M \'Angeles'
'Claramunt, Rosa M.'
'Alkorta, Ibon'
'Saame, Jaan'
'Leito, Ivo'
'Fitchett, Christopher M.'
'Edwards, Alison J.'
'Coles, Martyn P.'

_publ_section_title
;
 (15)N NMR Spectroscopy, X-ray and Neutron Diffraction, Quantum-Chemical
 Calculations, and UV/vis-Spectrophotometric Titrations as Complementary
 Techniques for the Analysis of Pyridine-Supported Bicyclic Guanidine
 Superbases.
;
_journal_issue 17
_journal_name_full 'The Journal of organic chemistry'
_journal_page_first 7612
_journal_page_last 7625
_journal_paper_doi 10.1021/acs.joc.6b01330
_journal_volume 81
_journal_year 2016
_chemical_formula_moiety 'C12 H17 N4, F6 P'
_chemical_formula_sum 'C12 H17 F6 N4 P'
_chemical_formula_weight 362.26
_space_group_crystal_system monoclinic
_space_group_IT_number 14
_space_group_name_Hall '-P 2ybc'
_space_group_name_H-M_alt 'P 1 21/c 1'
_atom_sites_solution_hydrogens geom
_atom_sites_solution_primary direct
_audit_creation_date 2014-10-22
_audit_creation_method
;
Olex2 1.2
(compiled 2014.08.28 svn.r2986 for OlexSys, GUI svn.r4874)
;
_cell_angle_alpha 90
_cell_angle_beta 102.3080(11)
_cell_angle_gamma 90
_cell_formula_units_Z 4
_cell_length_a 8.96475(11)
_cell_length_b 11.16288(14)
_cell_length_c 15.67910(16)
_cell_measurement_reflns_used 8956
_cell_measurement_temperature 220.01(10)
_cell_measurement_theta_max 76.7030
_cell_measurement_theta_min 3.9830
_cell_volume 1532.98(3)
_computing_cell_refinement
;
CrysAlisPro, Agilent Technologies,
Version 1.171.37.31 (release 14-01-2014 CrysAlis171 .NET)
(compiled Jan 14 2014,18:38:05)
;
_computing_data_collection
;
CrysAlisPro, Agilent Technologies,
Version 1.171.37.31 (release 14-01-2014 CrysAlis171 .NET)
(compiled Jan 14 2014,18:38:05)
;
_computing_data_reduction
;
CrysAlisPro, Agilent Technologies,
Version 1.171.37.31 (release 14-01-2014 CrysAlis171 .NET)
(compiled Jan 14 2014,18:38:05)
;
_computing_molecular_graphics 'Olex2 (Dolomanov et al., 2009)'
_computing_publication_material 'Olex2 (Dolomanov et al., 2009)'
_computing_structure_refinement 'olex2.refine (Bourhis et al., 2013)'
_computing_structure_solution 'ShelXS (Sheldrick, 2008)'
_diffrn_ambient_environment N~2~
_diffrn_ambient_temperature 220.01(10)
_diffrn_detector 'CCD plate'
_diffrn_detector_area_resol_mean 10.6501
_diffrn_detector_type Atlas
_diffrn_measured_fraction_theta_full 1.000
_diffrn_measured_fraction_theta_max 0.989
_diffrn_measurement_details
;
#__ type_ start__ end____ width___ exp.time_
  1 omega  -49.00   28.00   1.0000    5.0000
omega____ theta____ kappa____ phi______ frames
    -      -38.5000   37.0000 -180.0000 77

#__ type_ start__ end____ width___ exp.time_
  2 omega -116.00   -5.00   1.0000    5.0000
omega____ theta____ kappa____ phi______ frames
    -      -38.5000  -19.0000    0.0000 111

#__ type_ start__ end____ width___ exp.time_
  3 omega   54.00   89.00   1.0000    5.0000
omega____ theta____ kappa____ phi______ frames
    -       42.6255 -125.0000 -180.0000 35

#__ type_ start__ end____ width___ exp.time_
  4 omega   60.00   90.00   1.0000   20.0000
omega____ theta____ kappa____ phi______ frames
    -      111.0000  -94.0000   60.0000 30

#__ type_ start__ end____ width___ exp.time_
  5 omega   46.00   93.00   1.0000   20.0000
omega____ theta____ kappa____ phi______ frames
    -      111.0000  -45.0000 -180.0000 47

#__ type_ start__ end____ width___ exp.time_
  6 omega   75.00  136.00   1.0000   20.0000
omega____ theta____ kappa____ phi______ frames
    -      111.0000   15.0000    0.0000 61

#__ type_ start__ end____ width___ exp.time_
  7 omega   38.00   83.00   1.0000   20.0000
omega____ theta____ kappa____ phi______ frames
    -      111.0000  -30.0000 -150.0000 45

#__ type_ start__ end____ width___ exp.time_
  8 omega   67.00  122.00   1.0000   20.0000
omega____ theta____ kappa____ phi______ frames
    -      111.0000 -125.0000  150.0000 55

#__ type_ start__ end____ width___ exp.time_
  9 omega   41.00   91.00   1.0000   20.0000
omega____ theta____ kappa____ phi______ frames
    -      111.0000  -45.0000  -60.0000 50

#__ type_ start__ end____ width___ exp.time_
 10 omega   38.00   91.00   1.0000   20.0000
omega____ theta____ kappa____ phi______ frames
    -      111.0000  -30.0000  120.0000 53

#__ type_ start__ end____ width___ exp.time_
 11 omega   41.00   87.00   1.0000   20.0000
omega____ theta____ kappa____ phi______ frames
    -      111.0000  -45.0000    0.0000 46

#__ type_ start__ end____ width___ exp.time_
 12 omega   38.00   63.00   1.0000   20.0000
omega____ theta____ kappa____ phi______ frames
    -      111.0000  -30.0000 -180.0000 25

#__ type_ start__ end____ width___ exp.time_
 13 omega   60.00  122.00   1.0000   20.0000
omega____ theta____ kappa____ phi______ frames
    -      111.0000  -61.0000  120.0000 62

#__ type_ start__ end____ width___ exp.time_
 14 omega   94.00  135.00   1.0000   20.0000
omega____ theta____ kappa____ phi______ frames
    -      111.0000  -61.0000    0.0000 41

#__ type_ start__ end____ width___ exp.time_
 15 omega   38.00   91.00   1.0000   20.0000
omega____ theta____ kappa____ phi______ frames
    -      111.0000  -30.0000   30.0000 53

#__ type_ start__ end____ width___ exp.time_
 16 omega   23.00   96.00   1.0000    5.0000
omega____ theta____ kappa____ phi______ frames
    -       42.6255 -125.0000   30.0000 73

#__ type_ start__ end____ width___ exp.time_
 17 omega   17.00  111.00   1.0000    5.0000
omega____ theta____ kappa____ phi______ frames
    -       42.6255   57.0000  -90.0000 94

#__ type_ start__ end____ width___ exp.time_
 18 omega   17.00  111.00   1.0000    5.0000
omega____ theta____ kappa____ phi______ frames
    -       42.6255   57.0000 -180.0000 94

#__ type_ start__ end____ width___ exp.time_
 19 omega   90.00  178.00   1.0000   20.0000
omega____ theta____ kappa____ phi______ frames
    -      111.0000   30.0000   30.0000 88

#__ type_ start__ end____ width___ exp.time_
 20 omega   71.00  178.00   1.0000   20.0000
omega____ theta____ kappa____ phi______ frames
    -      111.0000   15.0000 -120.0000 107

#__ type_ start__ end____ width___ exp.time_
 21 omega   41.00  122.00   1.0000   20.0000
omega____ theta____ kappa____ phi______ frames
    -      111.0000 -125.0000    0.0000 81

#__ type_ start__ end____ width___ exp.time_
 22 omega   85.00  178.00   1.0000   20.0000
omega____ theta____ kappa____ phi______ frames
    -      111.0000   61.0000   60.0000 93

#__ type_ start__ end____ width___ exp.time_
 23 omega   81.00  178.00   1.0000   20.0000
omega____ theta____ kappa____ phi______ frames
    -      111.0000   77.0000  -90.0000 97

#__ type_ start__ end____ width___ exp.time_
 24 omega   85.00  110.00   1.0000   20.0000
omega____ theta____ kappa____ phi______ frames
    -      111.0000   61.0000  150.0000 25

#__ type_ start__ end____ width___ exp.time_
 25 omega   90.00  178.00   1.0000   20.0000
omega____ theta____ kappa____ phi______ frames
    -      111.0000   30.0000  120.0000 88
;
_diffrn_measurement_device 'four-circle diffractometer'
_diffrn_measurement_device_type 'SuperNova, Dual, Cu at zero, Atlas'
_diffrn_measurement_method '\w scans'
_diffrn_orient_matrix_UB_11 0.1709929000
_diffrn_orient_matrix_UB_12 -0.0319768000
_diffrn_orient_matrix_UB_13 0.0244598000
_diffrn_orient_matrix_UB_21 -0.0143173000
_diffrn_orient_matrix_UB_22 -0.0256211000
_diffrn_orient_matrix_UB_23 0.0944726000
_diffrn_orient_matrix_UB_31 -0.0388001000
_diffrn_orient_matrix_UB_32 -0.1317572000
_diffrn_orient_matrix_UB_33 -0.0243035000
_diffrn_radiation_monochromator mirror
_diffrn_radiation_probe x-ray
_diffrn_radiation_type CuK\a
_diffrn_radiation_wavelength 1.54184
_diffrn_reflns_av_R_equivalents 0.0235
_diffrn_reflns_av_unetI/netI 0.0132
_diffrn_reflns_Laue_measured_fraction_full 1.000
_diffrn_reflns_Laue_measured_fraction_max 0.989
_diffrn_reflns_limit_h_max 11
_diffrn_reflns_limit_h_min -11
_diffrn_reflns_limit_k_max 12
_diffrn_reflns_limit_k_min -13
_diffrn_reflns_limit_l_max 19
_diffrn_reflns_limit_l_min -19
_diffrn_reflns_number 15281
_diffrn_reflns_point_group_measured_fraction_full 1.000
_diffrn_reflns_point_group_measured_fraction_max 0.989
_diffrn_reflns_theta_full 67.684
_diffrn_reflns_theta_max 76.756
_diffrn_reflns_theta_min 4.902
_diffrn_source 'sealed X-ray tube'
_diffrn_source_type 'SuperNova (Cu) X-ray Source'
_exptl_absorpt_coefficient_mu 2.257
_exptl_absorpt_correction_T_max 1.00000
_exptl_absorpt_correction_T_min 0.69433
_exptl_absorpt_correction_type multi-scan
_exptl_absorpt_process_details
;
CrysAlisPro, Agilent Technologies,
Version 1.171.37.31 (release 14-01-2014 CrysAlis171 .NET)
(compiled Jan 14 2014,18:38:05)
Empirical absorption correction using spherical harmonics,
 implemented in SCALE3 ABSPACK scaling algorithm.
;
_exptl_crystal_colour colourless
_exptl_crystal_colour_primary colourless
_exptl_crystal_density_diffrn 1.570
_exptl_crystal_description plate
_exptl_crystal_F_000 744
_exptl_crystal_size_max 0.48
_exptl_crystal_size_mid 0.47
_exptl_crystal_size_min 0.09
_refine_diff_density_max 0.311
_refine_diff_density_min -0.415
_refine_diff_density_rms 0.063
_refine_ls_extinction_method none
_refine_ls_goodness_of_fit_ref 1.056
_refine_ls_hydrogen_treatment constr
_refine_ls_matrix_type full
_refine_ls_number_parameters 301
_refine_ls_number_reflns 3195
_refine_ls_number_restraints 0
_refine_ls_restrained_S_all 1.056
_refine_ls_R_factor_all 0.0541
_refine_ls_R_factor_gt 0.0516
_refine_ls_shift/su_max 0.000
_refine_ls_shift/su_mean 0.000
_refine_ls_structure_factor_coef Fsqd
_refine_ls_weighting_details 'w=1/[\s^2^(Fo^2^)+(0.0875P)^2^+0.4171P] where P=(Fo^2^+2Fc^2^)/3'
_refine_ls_weighting_scheme calc
_refine_ls_wR_factor_gt 0.1428
_refine_ls_wR_factor_ref 0.1464
_reflns_Friedel_coverage 0.000
_reflns_number_gt 2961
_reflns_number_total 3195
_reflns_threshold_expression 'I > 2\s(I)'
_cod_data_source_file jo6b01330_si_002.cif
_cod_data_source_block 1b
_cod_database_code 4037035
_shelxl_version_number 2014-3
_chemical_oxdiff_formula C23H47N4O10
_shelx_space_group_comment
;
The symmetry employed for this shelxl refinement is uniquely defined
by the following loop, which should always be used as a source of
symmetry information in preference to the above space-group names.
They are only intended as comments.
;
_reflns_odcompleteness_completeness 99.94
_reflns_odcompleteness_iscentric 1
_reflns_odcompleteness_theta 74.33
_olex2_refinement_description
;
1. Others
 Fixed Uiso: H1B(0.061) H1A(0.061) H2AA(0.063) H2AB(0.063) H2BA(0.083)
 H2BB(0.083) H3AA(0.07) H3AB(0.07) H3BA(0.075) H3BB(0.075) H4BC(0.084)
 H4BD(0.084) H4AA(0.084) H4AB(0.084) H5BC(0.077) H5BD(0.077) H5AA(0.077)
 H5AB(0.077) H6AA(0.074) H6AB(0.074) H6BA(0.076) H6BB(0.076) H7AA(0.071)
 H7AB(0.071) H7BA(0.073) H7BB(0.073) H9(0.092) H10(0.103) H11(0.079) H12(0.065)
 Fixed X: H1B(-0.0225) H1A(-0.0117) H2AA(-0.2543) H2AB(-0.1624) H2BA(-0.253)
 H2BB(-0.2682) H3AA(-0.3479) H3AB(-0.2921) H3BA(-0.1634) H3BB(-0.3214) H4BC(-
 0.1353) H4BD(-0.1881) H4AA(-0.2143) H4AB(-0.1363) H5BC(0.0395) H5BD(0.1515)
 H5AA(0.0583) H5AB(0.1046) H6AA(0.319) H6AB(0.3211) H6BA(0.1667) H6BB(0.2874)
 H7AA(0.1812) H7AB(0.3504) H7BA(0.3511) H7BB(0.3767) H9(0.469) H10(0.5674)
 H11(0.4087) H12(0.1536)
 Fixed Y: H1B(0.3748) H1A(0.3947) H2AA(0.4502) H2AB(0.5715) H2BA(0.47)
 H2BB(0.4208) H3AA(0.5869) H3AB(0.4668) H3BA(0.6487) H3BB(0.6218) H4BC(0.6861)
 H4BD(0.6148) H4AA(0.5704) H4AB(0.6905) H5BC(0.6105) H5BD(0.6658) H5AA(0.569)
 H5AB(0.6795) H6AA(0.5822) H6AB(0.5535) H6BA(0.4304) H6BB(0.5316) H7AA(0.3747)
 H7AB(0.3745) H7BA(0.5366) H7BB(0.4067) H9(0.4029) H10(0.272) H11(0.1355)
 H12(0.1379)
 Fixed Z: H1B(0.08) H1A(0.0695) H2AA(0.0284) H2AB(0.0379) H2BA(0.0265)
 H2BB(0.1184) H3AA(0.1214) H3AB(0.1701) H3BA(0.0871) H3BB(0.1108) H4BC(0.1882)
 H4BD(0.2627) H4AA(0.2444) H4AB(0.2259) H5BC(0.3568) H5BD(0.3028) H5AA(0.3638)
 H5AB(0.3131) H6AA(0.2867) H6AB(0.3852) H6BA(0.3679) H6BB(0.4005) H7AA(0.335)
 H7AB(0.3201) H7BA(0.2631) H7BB(0.3023) H9(0.1839) H10(0.0958) H11(0.0102)
 H12(0.0121)
;
_olex2_submission_special_instructions 'No special instructions were received'

loop_
_space_group_symop_operation_xyz
'x, y, z'
'-x, y+1/2, -z+1/2'
'-x, -y, -z'
'x, -y-1/2, z-1/2'

loop_
_atom_site_label
_atom_site_type_symbol
_atom_site_fract_x
_atom_site_fract_y
_atom_site_fract_z
_atom_site_U_iso_or_equiv
_atom_site_adp_type
_atom_site_occupancy
_atom_site_site_symmetry_order
_atom_site_calc_flag
_atom_site_refinement_flags_posn
_atom_site_refinement_flags_occupancy
_atom_site_disorder_assembly
_atom_site_disorder_group
P P 0.24636(5) 0.80102(5) 0.10357(3) 0.05487(19) Uani 1 1 d . . . .
F1A F 0.1202(5) 0.8957(4) 0.0873(4) 0.134(2) Uani 0.703(8) 1 d . P A 1
F1B F 0.1272(13) 0.9009(9) 0.0599(11) 0.152(6) Uani 0.297(8) 1 d . P A 2
F2A F 0.2763(6) 0.8074(5) 0.20305(19) 0.1356(17) Uani 0.703(8) 1 d . P A 1
F2B F 0.162(3) 0.8169(10) 0.1870(11) 0.192(8) Uani 0.297(8) 1 d . P A 2
F3A F 0.1307(7) 0.6995(5) 0.1005(4) 0.147(3) Uani 0.703(8) 1 d . P A 1
F3B F 0.1236(12) 0.6985(7) 0.0768(7) 0.084(3) Uani 0.297(8) 1 d . P A 2
F4A F 0.2241(4) 0.7834(3) -0.00034(17) 0.0913(10) Uani 0.703(8) 1 d . P A 1
F4B F 0.308(3) 0.8010(14) 0.0289(14) 0.229(9) Uani 0.297(8) 1 d . P A 2
F5A F 0.3753(4) 0.8963(4) 0.0980(4) 0.1164(14) Uani 0.703(8) 1 d . P A 1
F5B F 0.3371(10) 0.9198(7) 0.1460(7) 0.096(3) Uani 0.297(8) 1 d . P A 2
F6A F 0.3836(6) 0.7059(5) 0.1140(3) 0.1202(16) Uani 0.703(8) 1 d . P A 1
F6B F 0.3378(16) 0.7094(14) 0.1521(14) 0.195(9) Uani 0.297(8) 1 d . P A 2
N1 N -0.04612(16) 0.43662(14) 0.10709(9) 0.0509(4) Uani 1 1 d . . . .
H1B H -0.0225 0.3748 0.0800 0.061 Uiso 0.664(10) 1 calc R P B 2
H1A H -0.0117 0.3947 0.0695 0.061 Uiso 0.336(10) 1 calc R P B 1
N2 N 0.18876(17) 0.41881(14) 0.20372(9) 0.0513(4) Uani 1 1 d . . . .
N3 N 0.00261(17) 0.54864(13) 0.23350(9) 0.0497(3) Uani 1 1 d . . . .
N4 N 0.15937(16) 0.26672(13) 0.09769(9) 0.0468(3) Uani 1 1 d . . . .
C1 C 0.04618(18) 0.46836(14) 0.18132(10) 0.0431(3) Uani 1 1 d . . . .
C2A C -0.1858(8) 0.5012(6) 0.0691(4) 0.0528(11) Uani 0.664(10) 1 d . P B 2
H2AA H -0.2543 0.4502 0.0284 0.063 Uiso 0.664(10) 1 calc R P B 2
H2AB H -0.1624 0.5715 0.0379 0.063 Uiso 0.664(10) 1 calc R P B 2
C2B C -0.2100(15) 0.4737(16) 0.0887(11) 0.069(3) Uani 0.336(10) 1 d . P B 1
H2BA H -0.2530 0.4700 0.0265 0.083 Uiso 0.336(10) 1 calc R P B 1
H2BB H -0.2682 0.4208 0.1184 0.083 Uiso 0.336(10) 1 calc R P B 1
C3A C -0.2589(4) 0.5377(4) 0.1435(2) 0.0587(11) Uani 0.664(10) 1 d . P B 2
H3AA H -0.3479 0.5869 0.1214 0.070 Uiso 0.664(10) 1 calc R P B 2
H3AB H -0.2921 0.4668 0.1701 0.070 Uiso 0.664(10) 1 calc R P B 2
C3B C -0.2158(9) 0.5961(9) 0.1203(5) 0.063(2) Uani 0.336(10) 1 d . P B 1
H3BA H -0.1634 0.6487 0.0871 0.075 Uiso 0.336(10) 1 calc R P B 1
H3BB H -0.3214 0.6218 0.1108 0.075 Uiso 0.336(10) 1 calc R P B 1
C4 C -0.1473(2) 0.6064(2) 0.21049(16) 0.0703(6) Uani 1 1 d . . . .
H4BC H -0.1353 0.6861 0.1882 0.084 Uiso 0.664(10) 1 calc R P B 2
H4BD H -0.1881 0.6148 0.2627 0.084 Uiso 0.664(10) 1 calc R P B 2
H4AA H -0.2143 0.5704 0.2444 0.084 Uiso 0.336(10) 1 calc R P B 1
H4AB H -0.1363 0.6905 0.2259 0.084 Uiso 0.336(10) 1 calc R P B 1
C5 C 0.1009(2) 0.5927(2) 0.31444(13) 0.0639(5) Uani 1 1 d . . . .
H5BC H 0.0395 0.6105 0.3568 0.077 Uiso 0.794(9) 1 calc R P C 2
H5BD H 0.1515 0.6658 0.3028 0.077 Uiso 0.794(9) 1 calc R P C 2
H5AA H 0.0583 0.5690 0.3638 0.077 Uiso 0.206(9) 1 calc R P C 1
H5AB H 0.1046 0.6795 0.3131 0.077 Uiso 0.206(9) 1 calc R P C 1
C6A C 0.2650(15) 0.5416(14) 0.3257(9) 0.062(3) Uani 0.206(9) 1 d . P C 1
H6AA H 0.3190 0.5822 0.2867 0.074 Uiso 0.206(9) 1 calc R P C 1
H6AB H 0.3211 0.5535 0.3852 0.074 Uiso 0.206(9) 1 calc R P C 1
C6B C 0.2163(5) 0.5004(4) 0.34996(19) 0.0635(9) Uani 0.794(9) 1 d . P C 2
H6BA H 0.1667 0.4304 0.3679 0.076 Uiso 0.794(9) 1 calc R P C 2
H6BB H 0.2874 0.5316 0.4005 0.076 Uiso 0.794(9) 1 calc R P C 2
C7A C 0.2520(15) 0.4143(12) 0.3054(6) 0.059(3) Uani 0.206(9) 1 d . P C 1
H7AA H 0.1812 0.3747 0.3350 0.071 Uiso 0.206(9) 1 calc R P C 1
H7AB H 0.3504 0.3745 0.3201 0.071 Uiso 0.206(9) 1 calc R P C 1
C7B C 0.3001(3) 0.4668(3) 0.2803(2) 0.0605(10) Uani 0.794(9) 1 d . P C 2
H7BA H 0.3511 0.5366 0.2631 0.073 Uiso 0.794(9) 1 calc R P C 2
H7BB H 0.3767 0.4067 0.3023 0.073 Uiso 0.794(9) 1 calc R P C 2
C8 C 0.25144(18) 0.34358(16) 0.14737(10) 0.0462(4) Uani 1 1 d . . . .
C9 C 0.4059(2) 0.3482(2) 0.14857(18) 0.0768(7) Uani 1 1 d . . . .
H9 H 0.4690 0.4029 0.1839 0.092 Uiso 1 1 calc R . . .
C10 C 0.4639(3) 0.2701(3) 0.0964(2) 0.0859(8) Uani 1 1 d . . . .
H10 H 0.5674 0.2720 0.0958 0.103 Uiso 1 1 calc R . . .
C11 C 0.3705(3) 0.1897(2) 0.04526(16) 0.0655(5) Uani 1 1 d . . . .
H11 H 0.4087 0.1355 0.0102 0.079 Uiso 1 1 calc R . . .
C12 C 0.2186(2) 0.19151(17) 0.04736(12) 0.0540(4) Uani 1 1 d . . . .
H12 H 0.1536 0.1379 0.0121 0.065 Uiso 1 1 calc R . . .

loop_
_atom_site_aniso_label
_atom_site_aniso_U_11
_atom_site_aniso_U_22
_atom_site_aniso_U_33
_atom_site_aniso_U_23
_atom_site_aniso_U_13
_atom_site_aniso_U_12
P 0.0513(3) 0.0589(3) 0.0516(3) 0.00116(18) 0.0045(2) -0.00525(19)
F1A 0.077(2) 0.121(3) 0.195(5) -0.058(3) 0.005(2) 0.044(2)
F1B 0.103(7) 0.094(6) 0.219(12) 0.084(8) -0.059(6) -0.037(5)
F2A 0.145(3) 0.209(4) 0.0496(14) -0.0347(17) 0.0131(16) -0.008(3)
F2B 0.32(2) 0.127(7) 0.192(12) -0.050(7) 0.201(14) -0.068(10)
F3A 0.169(4) 0.157(4) 0.112(4) 0.022(3) 0.026(3) -0.106(3)
F3B 0.086(4) 0.068(4) 0.091(5) -0.034(4) 0.004(3) -0.009(3)
F4A 0.113(2) 0.1050(19) 0.0518(12) 0.0138(10) 0.0082(13) -0.0028(16)
F4B 0.294(19) 0.221(13) 0.254(17) -0.029(13) 0.245(16) -0.058(14)
F5A 0.0705(16) 0.105(2) 0.163(4) -0.003(2) 0.0025(19) -0.0357(15)
F5B 0.084(4) 0.069(3) 0.122(6) 0.000(4) -0.007(4) -0.020(3)
F6A 0.097(3) 0.122(3) 0.132(3) 0.008(2) 0.004(2) 0.052(2)
F6B 0.128(9) 0.181(12) 0.27(2) 0.156(14) 0.030(10) 0.073(8)
N1 0.0469(7) 0.0567(8) 0.0464(7) -0.0088(6) 0.0037(6) 0.0061(6)
N2 0.0481(7) 0.0610(8) 0.0411(7) -0.0084(6) 0.0017(6) 0.0070(6)
N3 0.0525(8) 0.0542(8) 0.0439(7) -0.0067(6) 0.0138(6) 0.0005(6)
N4 0.0478(7) 0.0530(8) 0.0411(7) -0.0030(6) 0.0126(5) -0.0032(6)
C1 0.0461(8) 0.0454(8) 0.0389(7) 0.0015(6) 0.0115(6) -0.0010(6)
C2A 0.049(3) 0.062(3) 0.047(2) 0.0048(15) 0.0083(16) 0.010(2)
C2B 0.036(4) 0.096(9) 0.074(9) -0.011(6) 0.008(4) 0.001(5)
C3A 0.0471(16) 0.070(2) 0.0604(18) -0.0007(15) 0.0147(13) 0.0067(15)
C3B 0.050(3) 0.072(5) 0.066(4) 0.007(3) 0.011(3) 0.011(3)
C4 0.0621(11) 0.0767(13) 0.0730(13) -0.0185(11) 0.0165(10) 0.0145(10)
C5 0.0687(12) 0.0710(12) 0.0516(10) -0.0195(9) 0.0121(8) -0.0010(10)
C6A 0.067(6) 0.075(8) 0.040(5) -0.014(5) 0.001(4) -0.015(5)
C6B 0.077(2) 0.0720(19) 0.0375(13) -0.0029(12) 0.0046(12) -0.0031(15)
C7A 0.073(6) 0.066(7) 0.035(4) 0.001(4) 0.004(4) -0.009(5)
C7B 0.0546(14) 0.072(2) 0.0484(15) -0.0118(14) -0.0042(11) 0.0033(13)
C8 0.0440(8) 0.0487(8) 0.0447(8) -0.0008(6) 0.0072(6) 0.0023(6)
C9 0.0444(10) 0.0803(15) 0.1050(18) -0.0341(13) 0.0144(10) -0.0059(9)
C10 0.0468(10) 0.0950(17) 0.120(2) -0.0322(16) 0.0274(12) 0.0002(11)
C11 0.0590(11) 0.0683(12) 0.0730(13) -0.0140(10) 0.0227(10) 0.0075(9)
C12 0.0578(10) 0.0550(10) 0.0509(9) -0.0074(7) 0.0157(8) -0.0016(8)

loop_
_atom_type_symbol
_atom_type_description
_atom_type_scat_dispersion_real
_atom_type_scat_dispersion_imag
_atom_type_scat_source
C C 0.0181 0.0091 'International Tables Vol C Tables 4.2.6.8 and 6.1.1.4'
H H 0.0000 0.0000 'International Tables Vol C Tables 4.2.6.8 and 6.1.1.4'
F F 0.0727 0.0534 'International Tables Vol C Tables 4.2.6.8 and 6.1.1.4'
N N 0.0311 0.0180 'International Tables Vol C Tables 4.2.6.8 and 6.1.1.4'
P P 0.2955 0.4335 'International Tables Vol C Tables 4.2.6.8 and 6.1.1.4'

loop_
_geom_angle_atom_site_label_1
_geom_angle_atom_site_label_2
_geom_angle_atom_site_label_3
_geom_angle
F1A P F3A 92.0(4)
F1A P F4A 89.3(3)
F1A P F5A 92.8(3)
F1A P F6A 175.4(3)
F1B P F2B 83.6(9)
F1B P F5B 80.6(5)
F2A P F1A 95.8(3)
F2A P F3A 92.2(3)
F2A P F4A 174.8(2)
F2A P F5A 93.0(3)
F2A P F6A 87.9(2)
F3A P F4A 86.6(3)
F3A P F5A 172.5(3)
F3A P F6A 90.8(4)
F3B P F1B 91.6(5)
F3B P F2B 83.0(6)
F3B P F5B 163.8(5)
F4B P F1B 89.3(10)
F4B P F2B 172.7(9)
F4B P F3B 98.9(9)
F4B P F5B 95.2(7)
F4B P F6B 99.3(10)
F5A P F4A 87.8(2)
F5A P F6A 84.1(3)
F5B P F2B 82.0(5)
F6A P F4A 87.1(2)
F6B P F1B 171.0(9)
F6B P F2B 87.8(9)
F6B P F3B 84.9(8)
F6B P F5B 100.8(9)
C1 N1 H1B 118.4
C1 N1 H1A 120.0
C1 N1 C2A 123.3(3)
C1 N1 C2B 120.0(7)
C2A N1 H1B 118.4
C2B N1 H1A 120.0
C1 N2 C7A 112.8(5)
C1 N2 C7B 119.39(16)
C1 N2 C8 123.49(14)
C8 N2 C7A 120.4(4)
C8 N2 C7B 115.41(16)
C1 N3 C4 121.36(15)
C1 N3 C5 123.93(16)
C4 N3 C5 114.59(15)
C8 N4 C12 118.56(15)
N1 C1 N2 119.47(15)
N1 C1 N3 120.76(15)
N3 C1 N2 119.76(15)
N1 C2A H2AA 110.3
N1 C2A H2AB 110.3
N1 C2A C3A 107.1(4)
H2AA C2A H2AB 108.6
C3A C2A H2AA 110.3
C3A C2A H2AB 110.3
N1 C2B H2BA 110.2
N1 C2B H2BB 110.2
H2BA C2B H2BB 108.5
C3B C2B N1 107.4(10)
C3B C2B H2BA 110.2
C3B C2B H2BB 110.2
C2A C3A H3AA 109.6
C2A C3A H3AB 109.6
H3AA C3A H3AB 108.1
C4 C3A C2A 110.1(4)
C4 C3A H3AA 109.6
C4 C3A H3AB 109.6
C2B C3B H3BA 109.2
C2B C3B H3BB 109.2
H3BA C3B H3BB 107.9
C4 C3B C2B 112.0(10)
C4 C3B H3BA 109.2
C4 C3B H3BB 109.2
N3 C4 C3A 112.85(19)
N3 C4 H4BC 109.0
N3 C4 H4BD 109.0
N3 C4 H4AA 109.0
N3 C4 H4AB 109.0
C3A C4 H4BC 109.0
C3A C4 H4BD 109.0
C3B C4 N3 112.9(3)
C3B C4 H4AA 109.0
C3B C4 H4AB 109.0
H4BC C4 H4BD 107.8
H4AA C4 H4AB 107.8
N3 C5 H5BC 109.8
N3 C5 H5BD 109.8
N3 C5 H5AA 109.5
N3 C5 H5AB 109.5
N3 C5 C6A 110.8(4)
N3 C5 C6B 109.55(18)
H5BC C5 H5BD 108.2
H5AA C5 H5AB 108.1
C6A C5 H5AA 109.5
C6A C5 H5AB 109.5
C6B C5 H5BC 109.8
C6B C5 H5BD 109.8
C5 C6A H6AA 110.2
C5 C6A H6AB 110.2
H6AA C6A H6AB 108.5
C7A C6A C5 107.7(11)
C7A C6A H6AA 110.2
C7A C6A H6AB 110.2
C5 C6B H6BA 110.0
C5 C6B H6BB 110.0
C5 C6B C7B 108.5(3)
H6BA C6B H6BB 108.4
C7B C6B H6BA 110.0
C7B C6B H6BB 110.0
N2 C7A H7AA 111.6
N2 C7A H7AB 111.6
C6A C7A N2 100.7(11)
C6A C7A H7AA 111.6
C6A C7A H7AB 111.6
H7AA C7A H7AB 109.4
N2 C7B C6B 108.9(3)
N2 C7B H7BA 109.9
N2 C7B H7BB 109.9
C6B C7B H7BA 109.9
C6B C7B H7BB 109.9
H7BA C7B H7BB 108.3
N4 C8 N2 118.05(15)
N4 C8 C9 122.00(17)
C9 C8 N2 119.88(16)
C8 C9 H9 120.8
C10 C9 C8 118.3(2)
C10 C9 H9 120.8
C9 C10 H10 119.8
C11 C10 C9 120.3(2)
C11 C10 H10 119.8
C10 C11 H11 121.1
C10 C11 C12 117.71(19)
C12 C11 H11 121.1
N4 C12 C11 123.07(18)
N4 C12 H12 118.5
C11 C12 H12 118.5

loop_
_geom_bond_atom_site_label_1
_geom_bond_atom_site_label_2
_geom_bond_distance
P F1A 1.529(4)
P F1B 1.594(10)
P F2A 1.527(3)
P F2B 1.652(8)
P F3A 1.530(5)
P F3B 1.582(10)
P F4A 1.611(3)
P F4B 1.397(10)
P F5A 1.587(3)
P F5B 1.623(7)
P F6A 1.607(4)
P F6B 1.425(9)
N1 H1B 0.8600
N1 H1A 0.8600
N1 C1 1.325(2)
N1 C2A 1.458(7)
N1 C2B 1.494(15)
N2 C1 1.368(2)
N2 C7A 1.575(9)
N2 C7B 1.488(3)
N2 C8 1.419(2)
N3 C1 1.327(2)
N3 C4 1.464(2)
N3 C5 1.467(2)
N4 C8 1.323(2)
N4 C12 1.337(2)
C2A H2AA 0.9700
C2A H2AB 0.9700
C2A C3A 1.511(7)
C2B H2BA 0.9700
C2B H2BB 0.9700
C2B C3B 1.46(2)
C3A H3AA 0.9700
C3A H3AB 0.9700
C3A C4 1.498(4)
C3B H3BA 0.9700
C3B H3BB 0.9700
C3B C4 1.421(7)
C4 H4BC 0.9700
C4 H4BD 0.9700
C4 H4AA 0.9700
C4 H4AB 0.9700
C5 H5BC 0.9700
C5 H5BD 0.9700
C5 H5AA 0.9700
C5 H5AB 0.9700
C5 C6A 1.552(12)
C5 C6B 1.482(4)
C6A H6AA 0.9700
C6A H6AB 0.9700
C6A C7A 1.46(2)
C6B H6BA 0.9700
C6B H6BB 0.9700
C6B C7B 1.499(6)
C7A H7AA 0.9700
C7A H7AB 0.9700
C7B H7BA 0.9700
C7B H7BB 0.9700
C8 C9 1.382(3)
C9 H9 0.9300
C9 C10 1.371(3)
C10 H10 0.9300
C10 C11 1.365(3)
C11 H11 0.9300
C11 C12 1.369(3)
C12 H12 0.9300

loop_
_geom_hbond_atom_site_label_D
_geom_hbond_atom_site_label_H
_geom_hbond_atom_site_label_A
_geom_hbond_distance_DH
_geom_hbond_distance_HA
_geom_hbond_distance_DA
_geom_hbond_angle_DHA
N1 H1B N4 0.86 2.00 2.670(2) 134.0

loop_
_geom_torsion_atom_site_label_1
_geom_torsion_atom_site_label_2
_geom_torsion_atom_site_label_3
_geom_torsion_atom_site_label_4
_geom_torsion
C2A_b N1 C1 N3 12.2(4)
N1 C2A C3A C4 54.5(6)
N1 C2B C3B C4 -57.1(13)
N2 C8 C9 C10 176.9(2)
N3 C5 C6A C7A -45.0(14)
N3 C5 C6B C7B 54.5(4)
N4 C8 C9 C10 -0.1(4)
C1 N1 C2A C3A -39.3(6)
C1 N1 C2B C3B 39.5(13)
C1 N2 C7A C6A -64.9(12)
C1 N2 C7B C6B 36.9(4)
C1 N2 C8 N4 -38.0(2)
C1 N2 C8 C9 145.0(2)
C1 N3 C4 C3A 20.0(4)
C1 N3 C4 C3B -17.9(6)
C1 N3 C5 C6A 5.1(8)
C1 N3 C5 C6B -26.7(3)
C2A N1 C1 N2 -166.9(3)
C2A N1 C2B C3B -66(2)
C2A C3A C4 N3 -47.2(5)
C2A C3A C4 C3B 50.5(6)
C2B N1 C1 N2 169.8(7)
C2B N1 C1 N3 -11.1(8)
C2B N1 C2A C3A 48(2)
C2B C3B C4 N3 48.0(10)
C2B C3B C4 C3A -49.5(8)
C4 N3 C1 N1 -1.0(3)
C4 N3 C1 N2 178.12(18)
C4 N3 C5 C6A -171.0(8)
C4 N3 C5 C6B 157.2(3)
C5 N3 C1 N1 -176.86(17)
C5 N3 C1 N2 2.3(3)
C5 N3 C4 C3A -163.8(3)
C5 N3 C4 C3B 158.3(5)
C5 C6A C7A N2 70.5(14)
C5 C6B C7B N2 -59.8(5)
C6A C5 C6B C7B -43.5(7)
C6B C5 C6A C7A 48.3(11)
C7A N2 C1 N1 -152.7(6)
C7A N2 C1 N3 28.2(6)
C7A N2 C7B C6B -50.1(8)
C7A N2 C8 N4 120.1(7)
C7A N2 C8 C9 -56.9(7)
C7B N2 C1 N1 171.4(3)
C7B N2 C1 N3 -7.8(3)
C7B N2 C7A C6A 44.3(10)
C7B N2 C8 N4 157.0(2)
C7B N2 C8 C9 -20.0(3)
C8 N2 C1 N1 6.9(3)
C8 N2 C1 N3 -172.21(15)
C8 N2 C7A C6A 134.8(8)
C8 N2 C7B C6B -157.4(3)
C8 N4 C12 C11 0.5(3)
C8 C9 C10 C11 -0.4(5)
C9 C10 C11 C12 0.9(4)
C10 C11 C12 N4 -1.0(4)
C12 N4 C8 N2 -176.91(16)
C12 N4 C8 C9 0.1(3)
